data_2205590
loop_
_publ_author_name
'Akitsu, Takashiro'
'Takeuchi, Yuiri'
'Einaga, Yasuaki'

_publ_section_title
;Diaqua[(1<i>R</i>,2<i>R</i>)-<i>N</i>,<i>N</i>'-bis(3,5-dibromosalicylidene)cyclohexane-1,2-diamine-\k^4^<i>O</i>,<i>N</i>,<i>N</i>',<i>O</i>']manganese(III)
 perchlorate dihydrate
;
_journal_issue 4
_journal_name_full 'Acta Crystallographica Section E'
_journal_page_first m772
_journal_page_last m774
_journal_paper_doi 10.1107/S1600536805009062
_journal_volume 61
_journal_year 2005
_chemical_formula_iupac '[Mn (C20 H16 Br4 N2 O2) (H2 O)2] (Cl O4), 2H2 O'
_chemical_formula_moiety 'C20 H24 Br4 Cl Mn N2 O10'
_chemical_formula_sum 'C20 H24 Br4 Cl Mn N2 O10'
_chemical_formula_weight 854.34
_chemical_name_systematic
;
Diaqua[(1R,2R)-N,N'-bis(3,5-dibromosalicylidene)cyclohexane-1,2-diamine-
\k^4^O,N,N',O']manganese(III) perchlorate dihydrate
;
_space_group_IT_number 4
_symmetry_cell_setting monoclinic
_symmetry_space_group_name_Hall 'P 2yb'
_symmetry_space_group_name_H-M 'P 1 21 1'
_atom_sites_solution_hydrogens geom
_atom_sites_solution_primary direct
_atom_sites_solution_secondary difmap
_cell_angle_alpha 90.00
_cell_angle_beta 112.48(3)
_cell_angle_gamma 90.00
_cell_formula_units_Z 2
_cell_length_a 13.270(5)
_cell_length_b 11.612(5)
_cell_length_c 10.530(6)
_cell_measurement_reflns_used 25
_cell_measurement_temperature 297(2)
_cell_measurement_theta_max 11.5
_cell_measurement_theta_min 10.0
_cell_volume 1499.3(13)
_computing_cell_refinement 'WinAFC Diffractometer Control Software'
_computing_data_collection
;
WinAFC Diffractometer Control Software (Rigaku, 1999)
;
_computing_data_reduction 'TEXSAN (Molecular Structure Corporation, 2001)'
_computing_molecular_graphics 'ORTEPII (Johnson, 1976)'
_computing_publication_material TEXSAN
_computing_structure_refinement 'SHELXL97 (Sheldrick, 1997)'
_computing_structure_solution 'SIR92 (Altomare <i>et al.</i>, 1994)'
_diffrn_ambient_temperature 297(2)
_diffrn_measured_fraction_theta_full 0.997
_diffrn_measured_fraction_theta_max 0.997
_diffrn_measurement_device_type 'Rigaku AFC-7R'
_diffrn_measurement_method \w--2\q
_diffrn_radiation_monochromator graphite
_diffrn_radiation_source 'Rigaku rotating-anode generator'
_diffrn_radiation_type MoK\a
_diffrn_radiation_wavelength 0.71073
_diffrn_reflns_av_R_equivalents 0.0000
_diffrn_reflns_av_sigmaI/netI 0.0604
_diffrn_reflns_limit_h_max 17
_diffrn_reflns_limit_h_min 0
_diffrn_reflns_limit_k_max 15
_diffrn_reflns_limit_k_min 0
_diffrn_reflns_limit_l_max 12
_diffrn_reflns_limit_l_min -13
_diffrn_reflns_number 3620
_diffrn_reflns_theta_full 27.56
_diffrn_reflns_theta_max 27.56
_diffrn_reflns_theta_min 2.73
_diffrn_standards_decay_% 1.54
_diffrn_standards_interval_count 150
_diffrn_standards_number 3
_exptl_absorpt_coefficient_mu 5.910
_exptl_absorpt_correction_T_max 0.307
_exptl_absorpt_correction_T_min 0.246
_exptl_absorpt_correction_type '\y scans'
_exptl_absorpt_process_details '(North <i>et al.</i>, 1968)'
_exptl_crystal_colour brown
_exptl_crystal_density_diffrn 1.893
_exptl_crystal_density_method 'not measured'
_exptl_crystal_description prism
_exptl_crystal_F_000 824
_exptl_crystal_size_max 0.60
_exptl_crystal_size_mid 0.30
_exptl_crystal_size_min 0.20
_refine_diff_density_max 0.574
_refine_diff_density_min -0.475
_refine_ls_abs_structure_details 'Flack (1983), no Friedel pairs'
_refine_ls_abs_structure_Flack 0.02(2)
_refine_ls_extinction_coef 0.0006(6)
_refine_ls_extinction_method SHELXL97
_refine_ls_goodness_of_fit_ref 1.008
_refine_ls_hydrogen_treatment constr
_refine_ls_matrix_type full
_refine_ls_number_parameters 344
_refine_ls_number_reflns 3620
_refine_ls_number_restraints 1
_refine_ls_restrained_S_all 1.008
_refine_ls_R_factor_all 0.1037
_refine_ls_R_factor_gt 0.0416
_refine_ls_shift/su_max 0.001
_refine_ls_shift/su_mean 0.000
_refine_ls_structure_factor_coef Fsqd
_refine_ls_weighting_details 'w = 1/[\s^2^(Fo^2^)+(0.0574P)^2^+1.5653P] where P = (Fo^2^+2Fc^2^)/3'
_refine_ls_weighting_scheme calc
_refine_ls_wR_factor_gt 0.0983
_refine_ls_wR_factor_ref 0.1224
_reflns_number_gt 2220
_reflns_number_total 3620
_reflns_threshold_expression I>2\s(I)
_cod_data_source_file sj6054.cif
_cod_data_source_block I
_cod_original_sg_symbol_H-M 'P 21'
_cod_database_code 2205590
_cod_database_fobs_code 2205590

loop_
_symmetry_equiv_pos_as_xyz
'x, y, z'
'-x, y+1/2, -z'

loop_
_atom_site_label
_atom_site_fract_x
_atom_site_fract_y
_atom_site_fract_z
_atom_site_U_iso_or_equiv
_atom_site_adp_type
_atom_site_calc_flag
_atom_site_refinement_flags
_atom_site_occupancy
_atom_site_type_symbol
Br1 0.61145(9) 0.29033(12) 0.79728(12) 0.0650(4) Uani d . 1 Br
Br2 0.37427(12) 0.12004(13) 1.10154(13) 0.0753(4) Uani d . 1 Br
Br3 0.27669(11) 0.57468(12) -0.24055(12) 0.0669(4) Uani d . 1 Br
Br4 0.56602(9) 0.40042(16) 0.26340(15) 0.0857(5) Uani d . 1 Br
Mn1 0.26958(10) 0.36269(14) 0.41721(15) 0.0429(4) Uani d . 1 Mn
Cl1 0.0604(3) 0.7457(3) 0.1910(4) 0.0717(9) Uani d . 1 Cl
O1 0.3846(5) 0.3377(7) 0.5880(6) 0.0514(18) Uani d . 1 O
O2 0.3609(5) 0.3713(8) 0.3165(7) 0.0550(19) Uani d . 1 O
O3 0.2860(6) 0.5570(8) 0.4478(8) 0.066(2) Uani d . 1 O
O4 0.2652(8) 0.1682(8) 0.3959(10) 0.082(3) Uani d . 1 O
O5 0.056(2) 0.6842(15) 0.2980(17) 0.227(12) Uani d . 1 O
O6 0.013(2) 0.8478(19) 0.1928(17) 0.217(11) Uani d . 1 O
O7 0.012(3) 0.6968(17) 0.0648(16) 0.257(14) Uani d . 1 O
O8 0.1584(15) 0.762(4) 0.215(3) 0.38(3) Uani d . 1 O
O9 0.5078(14) 0.1607(19) 0.4647(15) 0.184(8) Uani d . 1 O
O10 0.0973(14) 0.0794(15) 0.1843(17) 0.157(6) Uani d . 1 O
N1 0.1600(6) 0.3546(8) 0.5016(8) 0.0463(19) Uani d . 1 N
N2 0.1372(6) 0.3859(7) 0.2486(8) 0.0412(18) Uani d . 1 N
C1 0.3792(7) 0.2927(10) 0.6997(10) 0.043(2) Uani d . 1 C
C2 0.4753(8) 0.2633(9) 0.8110(10) 0.047(2) Uani d . 1 C
C3 0.4752(9) 0.2167(10) 0.9316(10) 0.052(3) Uani d . 1 C
H3 0.5405 0.2017 1.0049 0.063 Uiso calc R 1 H
C4 0.3761(9) 0.1927(9) 0.9418(10) 0.049(3) Uani d . 1 C
C5 0.2791(9) 0.2182(10) 0.8375(11) 0.054(3) Uani d . 1 C
H5 0.2135 0.2014 0.8460 0.065 Uiso calc R 1 H
C6 0.2799(7) 0.2699(9) 0.7177(10) 0.041(2) Uani d . 1 C
C7 0.1768(8) 0.3078(10) 0.6191(10) 0.049(3) Uani d . 1 C
H7 0.1163 0.2978 0.6421 0.058 Uiso calc R 1 H
C8 0.0541(7) 0.4021(11) 0.4129(10) 0.055(3) Uani d . 1 C
H8 0.0620 0.4861 0.4140 0.066 Uiso calc R 1 H
C9 -0.0433(8) 0.3754(17) 0.4535(13) 0.088(5) Uani d . 1 C
H9A -0.0522 0.2927 0.4577 0.107 Uiso calc R 1 H
H9B -0.0305 0.4075 0.5434 0.107 Uiso calc R 1 H
C10 -0.1450(9) 0.428(2) 0.3471(15) 0.120(9) Uani d . 1 C
H10A -0.2073 0.4071 0.3692 0.146 Uiso calc R 1 H
H10B -0.1383 0.5109 0.3517 0.146 Uiso calc R 1 H
C11 -0.1654(9) 0.3899(19) 0.2058(16) 0.102(6) Uani d . 1 C
H11A -0.2290 0.4299 0.1427 0.123 Uiso calc R 1 H
H11B -0.1816 0.3082 0.1981 0.123 Uiso calc R 1 H
C12 -0.0698(7) 0.4121(14) 0.1637(12) 0.071(4) Uani d . 1 C
H12A -0.0838 0.3772 0.0749 0.085 Uiso calc R 1 H
H12B -0.0607 0.4943 0.1558 0.085 Uiso calc R 1 H
C13 0.0318(7) 0.3625(10) 0.2684(10) 0.049(2) Uani d . 1 C
H13 0.0222 0.2787 0.2668 0.059 Uiso calc R 1 H
C14 0.1361(8) 0.4245(10) 0.1330(10) 0.047(2) Uani d . 1 C
H14 0.0685 0.4402 0.0645 0.056 Uiso calc R 1 H
C15 0.2319(7) 0.4455(10) 0.1013(10) 0.046(2) Uani d . 1 C
C16 0.2125(9) 0.4946(10) -0.0276(10) 0.050(3) Uani d . 1 C
H16 0.1424 0.5155 -0.0858 0.060 Uiso calc R 1 H
C17 0.2997(9) 0.5114(10) -0.0662(11) 0.051(3) Uani d . 1 C
C18 0.4045(9) 0.4786(10) 0.0173(11) 0.052(3) Uani d . 1 C
H18 0.4615 0.4847 -0.0131 0.062 Uiso calc R 1 H
C19 0.4225(8) 0.4365(10) 0.1473(11) 0.052(3) Uani d . 1 C
C20 0.3376(8) 0.4186(10) 0.1930(10) 0.045(2) Uani d . 1 C

loop_
_atom_site_aniso_label
_atom_site_aniso_U_11
_atom_site_aniso_U_22
_atom_site_aniso_U_33
_atom_site_aniso_U_12
_atom_site_aniso_U_13
_atom_site_aniso_U_23
Br1 0.0407(5) 0.0847(9) 0.0635(7) 0.0068(6) 0.0133(5) 0.0052(7)
Br2 0.0949(10) 0.0769(9) 0.0591(7) 0.0160(8) 0.0350(7) 0.0234(7)
Br3 0.0902(9) 0.0619(8) 0.0560(6) -0.0087(7) 0.0362(6) 0.0044(6)
Br4 0.0396(5) 0.1338(15) 0.0862(9) 0.0024(8) 0.0270(6) 0.0149(9)
Mn1 0.0310(6) 0.0544(10) 0.0440(7) 0.0013(7) 0.0150(6) 0.0069(7)
Cl1 0.0703(18) 0.067(2) 0.081(2) 0.0189(17) 0.0327(16) 0.0082(17)
O1 0.038(3) 0.070(5) 0.044(4) 0.006(3) 0.014(3) 0.015(3)
O2 0.035(3) 0.079(5) 0.052(4) 0.004(4) 0.018(3) 0.007(4)
O3 0.059(5) 0.066(6) 0.072(5) 0.003(4) 0.024(4) 0.007(4)
O4 0.092(7) 0.063(6) 0.095(7) -0.004(5) 0.043(6) -0.008(5)
O5 0.47(4) 0.109(12) 0.115(12) 0.017(17) 0.123(17) 0.022(10)
O6 0.31(3) 0.193(18) 0.134(13) 0.166(19) 0.075(15) 0.042(13)
O7 0.51(4) 0.133(14) 0.090(10) -0.06(2) 0.079(17) -0.028(10)
O8 0.115(14) 0.71(8) 0.38(4) -0.01(3) 0.16(2) 0.02(5)
O9 0.149(12) 0.27(2) 0.119(11) 0.116(15) 0.037(9) 0.035(13)
O10 0.166(13) 0.111(11) 0.161(13) -0.021(11) 0.028(11) -0.011(11)
N1 0.033(4) 0.056(5) 0.047(4) 0.009(4) 0.012(3) 0.006(4)
N2 0.031(3) 0.045(5) 0.048(4) -0.001(4) 0.015(3) -0.001(4)
C1 0.038(4) 0.045(6) 0.044(5) 0.004(5) 0.015(4) -0.001(5)
C2 0.041(5) 0.047(7) 0.050(5) 0.004(5) 0.012(4) 0.000(5)
C3 0.057(6) 0.050(7) 0.047(6) 0.018(5) 0.017(5) 0.013(5)
C4 0.066(7) 0.040(6) 0.039(5) 0.015(5) 0.018(5) 0.007(5)
C5 0.066(7) 0.054(7) 0.051(6) 0.005(6) 0.031(5) 0.001(5)
C6 0.039(4) 0.039(6) 0.051(5) 0.009(4) 0.023(4) 0.004(5)
C7 0.042(5) 0.058(7) 0.052(6) 0.006(5) 0.026(4) 0.010(5)
C8 0.031(4) 0.075(8) 0.057(6) -0.001(5) 0.014(4) 0.023(6)
C9 0.046(6) 0.157(15) 0.074(8) 0.005(9) 0.037(6) 0.040(10)
C10 0.038(6) 0.24(3) 0.085(10) 0.031(10) 0.031(6) 0.075(14)
C11 0.039(6) 0.168(18) 0.094(10) -0.004(9) 0.018(6) 0.047(12)
C12 0.030(5) 0.112(11) 0.059(6) -0.007(6) 0.005(4) 0.008(7)
C13 0.034(4) 0.051(6) 0.052(6) -0.007(5) 0.006(4) 0.009(5)
C14 0.038(5) 0.058(7) 0.039(5) 0.000(5) 0.009(4) -0.002(5)
C15 0.037(5) 0.048(6) 0.055(6) -0.002(4) 0.020(4) -0.007(5)
C16 0.051(6) 0.050(7) 0.044(5) -0.001(5) 0.013(5) -0.009(5)
C17 0.057(6) 0.050(6) 0.050(6) -0.013(5) 0.025(5) -0.006(5)
C18 0.052(6) 0.054(7) 0.054(6) -0.011(5) 0.024(5) -0.003(5)
C19 0.039(5) 0.063(7) 0.057(6) -0.004(5) 0.021(5) -0.002(6)
C20 0.039(5) 0.050(6) 0.044(5) -0.003(5) 0.015(4) -0.005(5)

loop_
_atom_type_symbol
_atom_type_description
_atom_type_scat_dispersion_real
_atom_type_scat_dispersion_imag
_atom_type_scat_source
C C 0.0033 0.0016 'International Tables Vol C Tables 4.2.6.8 and 6.1.1.4'
H H 0.0000 0.0000 'International Tables Vol C Tables 4.2.6.8 and 6.1.1.4'
Br Br -0.2901 2.4595 'International Tables Vol C Tables 4.2.6.8 and 6.1.1.4'
Cl Cl 0.1484 0.1585 'International Tables Vol C Tables 4.2.6.8 and 6.1.1.4'
Mn Mn 0.3368 0.7283 'International Tables Vol C Tables 4.2.6.8 and 6.1.1.4'
N N 0.0061 0.0033 'International Tables Vol C Tables 4.2.6.8 and 6.1.1.4'
O O 0.0106 0.0060 'International Tables Vol C Tables 4.2.6.8 and 6.1.1.4'

loop_
_geom_angle_atom_site_label_1
_geom_angle_atom_site_label_2
_geom_angle_atom_site_label_3
_geom_angle
_geom_angle_publ_flag
O1 Mn1 O2 94.8(3) yes
O1 Mn1 N1 91.7(3) yes
O2 Mn1 N1 173.4(3) yes
O1 Mn1 N2 173.5(3) yes
O2 Mn1 N2 91.6(3) yes
N1 Mn1 N2 81.8(3) yes
O1 Mn1 O4 85.5(4) yes
O2 Mn1 O4 89.7(4) yes
N1 Mn1 O4 90.1(4) yes
N2 Mn1 O4 93.8(4) yes
O1 Mn1 O3 91.1(3) yes
O2 Mn1 O3 88.8(3) yes
N1 Mn1 O3 91.8(4) yes
N2 Mn1 O3 89.8(3) yes
O4 Mn1 O3 176.2(3) yes
O8 Cl1 O6 109(2) no
O8 Cl1 O5 107(2) no
O6 Cl1 O5 106.3(13) no
O8 Cl1 O7 109.4(19) no
O6 Cl1 O7 109.4(14) no
O5 Cl1 O7 116.0(12) no
C1 O1 Mn1 127.9(6) no
C20 O2 Mn1 127.5(6) no
C7 N1 C8 122.8(8) no
C7 N1 Mn1 124.4(6) no
C8 N1 Mn1 112.7(6) no
C14 N2 C13 120.9(7) no
C14 N2 Mn1 125.3(6) no
C13 N2 Mn1 113.6(6) no
O1 C1 C2 120.0(8) no
O1 C1 C6 124.3(8) no
C2 C1 C6 115.8(9) no
C3 C2 C1 122.8(9) no
C3 C2 Br1 118.2(7) no
C1 C2 Br1 119.0(8) no
C2 C3 C4 118.9(9) no
C2 C3 H3 120.5 no
C4 C3 H3 120.5 no
C5 C4 C3 121.6(9) no
C5 C4 Br2 118.9(9) no
C3 C4 Br2 119.5(7) no
C4 C5 C6 119.2(10) no
C4 C5 H5 120.4 no
C6 C5 H5 120.4 no
C5 C6 C1 121.7(9) no
C5 C6 C7 116.7(9) no
C1 C6 C7 121.4(9) no
N1 C7 C6 126.2(9) no
N1 C7 H7 116.9 no
C6 C7 H7 116.9 no
N1 C8 C13 107.4(8) no
N1 C8 C9 116.7(9) no
C13 C8 C9 110.9(9) no
N1 C8 H8 107.2 no
C13 C8 H8 107.2 no
C9 C8 H8 107.2 no
C10 C9 C8 108.6(10) no
C10 C9 H9A 110.0 no
C8 C9 H9A 110.0 no
C10 C9 H9B 110.0 no
C8 C9 H9B 110.0 no
H9A C9 H9B 108.3 no
C11 C10 C9 113.3(15) no
C11 C10 H10A 108.9 no
C9 C10 H10A 108.9 no
C11 C10 H10B 108.9 no
C9 C10 H10B 108.9 no
H10A C10 H10B 107.7 no
C10 C11 C12 113.1(12) no
C10 C11 H11A 109.0 no
C12 C11 H11A 109.0 no
C10 C11 H11B 109.0 no
C12 C11 H11B 109.0 no
H11A C11 H11B 107.8 no
C13 C12 C11 109.8(10) no
C13 C12 H12A 109.7 no
C11 C12 H12A 109.7 no
C13 C12 H12B 109.7 no
C11 C12 H12B 109.7 no
H12A C12 H12B 108.2 no
C12 C13 C8 113.7(10) no
C12 C13 N2 116.7(9) no
C8 C13 N2 104.4(7) no
C12 C13 H13 107.2 no
C8 C13 H13 107.2 no
N2 C13 H13 107.2 no
N2 C14 C15 125.4(9) no
N2 C14 H14 117.3 no
C15 C14 H14 117.3 no
C20 C15 C16 121.5(9) no
C20 C15 C14 122.5(9) no
C16 C15 C14 116.0(9) no
C17 C16 C15 118.6(10) no
C17 C16 H16 120.7 no
C15 C16 H16 120.7 no
C16 C17 C18 121.7(10) no
C16 C17 Br3 120.0(8) no
C18 C17 Br3 118.2(8) no
C19 C18 C17 118.4(10) no
C19 C18 H18 120.8 no
C17 C18 H18 120.8 no
C18 C19 C20 122.3(10) no
C18 C19 Br4 118.1(7) no
C20 C19 Br4 119.5(8) no
O2 C20 C19 118.6(9) no
O2 C20 C15 124.1(8) no
C19 C20 C15 117.1(9) no

loop_
_geom_bond_atom_site_label_1
_geom_bond_atom_site_label_2
_geom_bond_distance
_geom_bond_publ_flag
Br1 C2 1.893(10) no
Br2 C4 1.891(10) no
Br3 C17 1.891(11) no
Br4 C19 1.875(10) no
Mn1 O1 1.884(6) yes
Mn1 O2 1.893(6) yes
Mn1 N1 1.975(8) yes
Mn1 N2 1.981(8) yes
Mn1 O4 2.269(10) yes
Mn1 O3 2.278(9) yes
Cl1 O8 1.241(17) no
Cl1 O6 1.348(16) no
Cl1 O5 1.355(17) no
Cl1 O7 1.360(16) no
O1 C1 1.314(11) no
O2 C20 1.335(12) no
N1 C7 1.290(12) no
N1 C8 1.466(12) no
N2 C14 1.293(13) no
N2 C13 1.516(12) no
C1 C2 1.405(13) no
C1 C6 1.425(13) no
C2 C3 1.381(14) no
C3 C4 1.388(15) no
C3 H3 0.9300 no
C4 C5 1.367(15) no
C5 C6 1.401(14) no
C5 H5 0.9300 no
C6 C7 1.435(14) no
C7 H7 0.9300 no
C8 C13 1.506(15) no
C8 C9 1.540(13) no
C8 H8 0.9800 no
C9 C10 1.513(18) no
C9 H9A 0.9700 no
C9 H9B 0.9700 no
C10 C11 1.47(2) no
C10 H10A 0.9700 no
C10 H10B 0.9700 no
C11 C12 1.518(16) no
C11 H11A 0.9700 no
C11 H11B 0.9700 no
C12 C13 1.492(14) no
C12 H12A 0.9700 no
C12 H12B 0.9700 no
C13 H13 0.9800 no
C14 C15 1.452(13) no
C14 H14 0.9300 no
C15 C20 1.401(13) no
C15 C16 1.403(15) no
C16 C17 1.378(14) no
C16 H16 0.9300 no
C17 C18 1.385(16) no
C18 C19 1.385(15) no
C18 H18 0.9300 no
C19 C20 1.399(14) no

loop_
_geom_torsion_atom_site_label_1
_geom_torsion_atom_site_label_2
_geom_torsion_atom_site_label_3
_geom_torsion_atom_site_label_4
_geom_torsion
_geom_torsion_publ_flag
Br1 C2 C1 O1 .0(10) no
Br1 C2 C1 C6 -179.9(8) no
Br1 C2 C3 C4 -177.9(8) no
Br2 C4 C3 C2 176.0(8) no
Br2 C4 C5 C6 -178.7(8) no
Br3 C17 C16 C15 178.8(8) no
Br3 C17 C18 C19 177.5(9) no
Br4 C19 C18 C17 -176.5(9) no
Br4 C19 C20 O2 -2.0(10) no
Br4 C19 C20 C15 -179.1(8) no
Mn1 O1 C1 C2 169.7(8) no
Mn1 O1 C1 C6 -10.0(10) no
Mn1 O2 C20 C15 -16.0(10) no
Mn1 O2 C20 C19 167.6(8) no
Mn1 N1 C7 C6 10.0(10) no
Mn1 N1 C8 C9 166.5(10) no
Mn1 N1 C8 C13 41.0(10) no
Mn1 N2 C13 C8 34.0(10) no
Mn1 N2 C13 C12 161.3(9) no
Mn1 N2 C14 C15 7.0(10) no
O1 Mn1 O2 C20 -160.1(9) no
O1 Mn1 N1 C7 -19.6(9) no
O1 Mn1 N1 C8 163.6(8) no
O1 C1 C2 C3 179.0(10) no
O1 C1 C6 C5 177.0(10) no
O1 C1 C6 C7 -7.0(10) no
O2 Mn1 O1 C1 -159.5(9) no
O2 Mn1 N2 C13 168.3(7) no
O2 Mn1 N2 C14 -16.1(9) no
O2 C20 C15 C14 .0(10) no
O2 C20 C15 C16 -179.0(10) no
O2 C20 C19 C18 176.0(10) no
O3 Mn1 O1 C1 111.6(9) no
O3 Mn1 O2 C20 -69.1(9) no
O3 Mn1 N1 C7 -110.7(9) no
O3 Mn1 N1 C8 72.4(8) no
O3 Mn1 N2 C13 -102.8(7) no
O3 Mn1 N2 C14 72.7(9) no
O4 Mn1 O1 C1 -70.2(9) no
O4 Mn1 O2 C20 114.5(9) no
O4 Mn1 N1 C7 65.9(9) no
O4 Mn1 N1 C8 -110.9(8) no
O4 Mn1 N2 C13 78.6(8) no
O4 Mn1 N2 C14 -105.9(9) no
N1 Mn1 O1 C1 19.8(9) no
N1 Mn1 N2 C13 -11.0(7) no
N1 Mn1 N2 C14 164.5(10) no
N1 C7 C6 C1 6.0(10) no
N1 C7 C6 C5 -178.0(10) no
N1 C8 C9 C10 -177.0(10) no
N1 C8 C13 N2 -47.0(10) yes
N1 C8 C13 C12 -175.0(10) no
N2 Mn1 O2 C20 20.7(9) no
N2 Mn1 N1 C7 159.8(10) no
N2 Mn1 N1 C8 -17.1(7) no
N2 C13 C8 C9 -175.0(10) no
N2 C13 C12 C11 -174.0(10) no
N2 C14 C15 C16 -176.0(10) no
N2 C14 C15 C20 3.0(10) no
C1 C2 C3 C4 3.0(10) no
C1 C6 C5 C4 2.0(10) no
C2 C1 C6 C5 -1.0(10) no
C2 C1 C6 C7 172.0(10) no
C2 C3 C4 C5 -2.0(10) no
C3 C2 C1 C6 .0(10) no
C3 C4 C5 C6 .0(10) no
C4 C5 C6 C7 -172.0(10) no
C6 C7 N1 C8 -173.0(10) no
C7 N1 C8 C9 -10.0(10) no
C7 N1 C8 C13 -135.0(10) no
C8 C9 C10 C11 55(2) no
C8 C13 N2 C14 -140.0(10) no
C8 C13 C12 C11 -53.0(10) no
C9 C8 C13 C12 56.0(10) no
C9 C10 C11 C12 -55(2) no
C10 C9 C8 C13 -54.0(10) no
C10 C11 C12 C13 52(2) no
C12 C13 N2 C14 -14.0(10) no
C13 N2 C14 C15 -177.0(10) no
C14 C15 C16 C17 -176.0(10) no
C14 C15 C20 C19 176.0(10) no
C15 C16 C17 C18 1.0(10) no
C15 C20 C19 C18 .0(10) no
C16 C15 C20 C19 -3.0(10) no
C16 C17 C18 C19 -5.0(10) no
C17 C16 C15 C20 3.0(10) no
C17 C18 C19 C20 4.0(10) no
C17 C18 C19 C20 4.0(10) no
